data_8102842
loop_
_publ_author_name
'Mohammad Fallah Nejad'
'Mohamad Reza Talei Bavil Olyai'
'Hamid Reza Khavasi'

_publ_section_title
;
 Crystal structure of
 di-(m-chloro)-bis{chloro[2-(phenyliminomethyl)pyridine-k2N,N']mercury(II)},
 Hg2Cl4(C12H10N2)2
;
_journal_issue 4
_journal_name_full 'Zeitschrift f\"ur Kristallographie - New Crystal Structures'
_journal_page_first 717
_journal_volume 225
_journal_year 2010
_chemical_formula_moiety 'C24 H20 Cl4 Hg2 N4'
_chemical_formula_sum 'C24 H20 Cl4 Hg2 N4'
_chemical_formula_weight 907.42
_chemical_name_systematic
;
Di-\m-chloro-bis{chloro[2-(phenyliminomethyl)pyridine-\k^2^N,N']mercury(II)},
Hg~2~(C~12~H~10~N~2~)~2~Cl~4~
;
_space_group_IT_number 2
_symmetry_cell_setting triclinic
_symmetry_space_group_name_Hall '-P 1'
_symmetry_space_group_name_H-M 'P -1'
_atom_sites_solution_hydrogens geom
_atom_sites_solution_primary direct
_atom_sites_solution_secondary difmap
_audit_creation_method SHELXL-97
_cell_angle_alpha 105.797(19)
_cell_angle_beta 100.49(2)
_cell_angle_gamma 99.503(19)
_cell_formula_units_Z 1
_cell_length_a 8.058(2)
_cell_length_b 8.744(2)
_cell_length_c 9.867(3)
_cell_measurement_temperature 298(2)
_cell_volume 640.6(3)
_computing_cell_refinement 'X-Area 1.31 (Stoe & Cie GmbH, 2005)'
_computing_data_collection 'X-Area 1.31 (Stoe & Cie GmbH, 2005)'
_computing_data_reduction 'X-Area 1.31 (Stoe & Cie GmbH, 2005)'
_computing_molecular_graphics 'ORTEP-3 for Windows (Farrugia, 1997)'
_computing_publication_material 'WinGX (Farrugia, 1999)'
_computing_structure_refinement 'SHELXL-97 (Sheldrick, 1997)'
_computing_structure_solution 'SHELXS-97 (Sheldrick, 1990)'
_diffrn_ambient_temperature 298(2)
_diffrn_detector_area_resol_mean '0.15 mm'
_diffrn_measured_fraction_theta_full 0.992
_diffrn_measured_fraction_theta_max 0.992
_diffrn_measurement_device_type 'STOE IPDS II'
_diffrn_measurement_method 'rotation method'
_diffrn_radiation_monochromator graphite
_diffrn_radiation_source 'fine-focus sealed tube'
_diffrn_radiation_type MoK\a
_diffrn_radiation_wavelength 0.71073
_diffrn_reflns_av_R_equivalents 0.0706
_diffrn_reflns_av_sigmaI/netI 0.0514
_diffrn_reflns_limit_h_max 11
_diffrn_reflns_limit_h_min -11
_diffrn_reflns_limit_k_max 11
_diffrn_reflns_limit_k_min -11
_diffrn_reflns_limit_l_max 13
_diffrn_reflns_limit_l_min -13
_diffrn_reflns_number 7696
_diffrn_reflns_theta_full 29.19
_diffrn_reflns_theta_max 29.19
_diffrn_reflns_theta_min 2.21
_diffrn_standards_number 0
_exptl_absorpt_coefficient_mu 12.407
_exptl_absorpt_correction_T_max 0.695
_exptl_absorpt_correction_T_min 0.320
_exptl_absorpt_correction_type numerical
_exptl_absorpt_process_details 'shape of crystal determined optically'
_exptl_crystal_colour Yellow
_exptl_crystal_density_diffrn 2.352
_exptl_crystal_density_method 'not measured'
_exptl_crystal_description Prism
_exptl_crystal_F_000 420
_exptl_crystal_size_max 0.20
_exptl_crystal_size_mid 0.08
_exptl_crystal_size_min 0.03
_refine_diff_density_max 6.848
_refine_diff_density_min -1.792
_refine_diff_density_rms 0.407
_refine_ls_extinction_method none
_refine_ls_goodness_of_fit_ref 1.103
_refine_ls_hydrogen_treatment constr
_refine_ls_matrix_type full
_refine_ls_number_parameters 154
_refine_ls_number_reflns 3433
_refine_ls_number_restraints 0
_refine_ls_restrained_S_all 1.103
_refine_ls_R_factor_all 0.0695
_refine_ls_R_factor_gt 0.0593
_refine_ls_shift/su_max 0.000
_refine_ls_shift/su_mean 0.000
_refine_ls_structure_factor_coef Fsqd
_refine_ls_weighting_details 'calc w=1/[\s^2^(Fo^2^)+(0.1174P)^2^+1.4216P] where P=(Fo^2^+2Fc^2^)/3'
_refine_ls_weighting_scheme calc
_refine_ls_wR_factor_gt 0.1626
_refine_ls_wR_factor_ref 0.1805
_reflns_number_gt 2941
_reflns_number_total 3433
_reflns_threshold_expression >2sigma(I)
_cod_data_source_file 1267-3173.cff
_cod_data_source_block new-kh421-abs1
_cod_depositor_comments
;
 Replacing the "\K" substring with the "\k" substring in the
 values of the _chemical_name_common and _chemical_name_systematic
 data items.

 Antanas Vaitkus,
 2017-03-29

The following automatic conversions were performed:
'_symmetry_cell_setting' value 'Triclinic' changed to 'triclinic'
according to '/home/saulius/struct/CIF-dictionaries/cif_core.dic'
dictionary named 'cif_core.dic' version 2.4.1 from 2010-06-29.

Automatic conversion script
Id: cif_fix_enum 1555 2011-01-17 13:19:09Z saulius 
;
_cod_original_sg_symbol_H-M P-1
_cod_database_code 8102842

loop_
_symmetry_equiv_pos_as_xyz
'x, y, z'
'-x, -y, -z'

loop_
_atom_site_label
_atom_site_type_symbol
_atom_site_fract_x
_atom_site_fract_y
_atom_site_fract_z
_atom_site_U_iso_or_equiv
_atom_site_adp_type
_atom_site_occupancy
_atom_site_symmetry_multiplicity
_atom_site_calc_flag
_atom_site_refinement_flags
_atom_site_disorder_assembly
_atom_site_disorder_group
C1 C 0.3500(13) 0.6596(13) 0.2912(13) 0.051(2) Uani 1 1 d . . .
H1 H 0.3598 0.5575 0.2986 0.062 Uiso 1 1 calc R . .
C2 C 0.3903(14) 0.7017(14) 0.1734(13) 0.055(2) Uani 1 1 d . . .
H2 H 0.4217 0.6282 0.1002 0.066 Uiso 1 1 calc R . .
C3 C 0.3821(18) 0.856(3) 0.1687(13) 0.081(5) Uani 1 1 d . . .
H3 H 0.4124 0.8895 0.0930 0.097 Uiso 1 1 calc R . .
C4 C 0.3301(12) 0.9603(12) 0.2740(11) 0.0440(18) Uani 1 1 d . . .
H4 H 0.3216 1.0637 0.2696 0.053 Uiso 1 1 calc R . .
C5 C 0.2904(10) 0.9096(10) 0.3871(10) 0.0403(16) Uani 1 1 d . . .
C6 C 0.2452(12) 1.0267(11) 0.5061(11) 0.0427(17) Uani 1 1 d . . .
H6 H 0.2431 1.1317 0.5028 0.051 Uiso 1 1 calc R . .
C7 C 0.1721(10) 1.0969(11) 0.7310(10) 0.0394(16) Uani 1 1 d . . .
C8 C 0.1478(15) 1.2516(13) 0.7325(12) 0.052(2) Uani 1 1 d . . .
H8 H 0.1545 1.2868 0.6524 0.062 Uiso 1 1 calc R . .
C9 C 0.1143(16) 1.3506(14) 0.8519(15) 0.061(3) Uani 1 1 d . . .
H9 H 0.0928 1.4516 0.8510 0.073 Uiso 1 1 calc R . .
C10 C 0.1117(17) 1.3047(17) 0.9723(15) 0.068(3) Uani 1 1 d . . .
H10 H 0.0903 1.3753 1.0531 0.081 Uiso 1 1 calc R . .
C11 C 0.1398(17) 1.1573(16) 0.9763(12) 0.060(3) Uani 1 1 d . . .
H11 H 0.1390 1.1270 1.0596 0.072 Uiso 1 1 calc R . .
C12 C 0.1699(14) 1.0521(14) 0.8549(12) 0.051(2) Uani 1 1 d . . .
H12 H 0.1887 0.9505 0.8567 0.061 Uiso 1 1 calc R . .
N1 N 0.2977(10) 0.7608(10) 0.3944(9) 0.0431(15) Uani 1 1 d . . .
N2 N 0.2090(9) 0.9849(9) 0.6128(8) 0.0394(14) Uani 1 1 d . . .
Hg1 Hg 0.20848(5) 0.69247(5) 0.58545(4) 0.05215(18) Uani 1 1 d . . .
Cl1 Cl -0.0985(3) 0.6364(3) 0.6148(3) 0.0522(5) Uani 1 1 d . . .
Cl2 Cl 0.4257(4) 0.6765(4) 0.7790(3) 0.0618(6) Uani 1 1 d . . .

loop_
_atom_site_aniso_label
_atom_site_aniso_U_11
_atom_site_aniso_U_22
_atom_site_aniso_U_33
_atom_site_aniso_U_23
_atom_site_aniso_U_13
_atom_site_aniso_U_12
C1 0.046(4) 0.047(5) 0.064(6) 0.016(4) 0.023(4) 0.009(4)
C2 0.052(5) 0.055(6) 0.054(6) 0.009(5) 0.021(4) 0.009(4)
C3 0.064(7) 0.140(15) 0.034(5) 0.024(7) 0.017(5) 0.008(8)
C4 0.047(4) 0.039(4) 0.050(5) 0.015(4) 0.017(4) 0.011(3)
C5 0.035(3) 0.034(4) 0.052(5) 0.013(3) 0.012(3) 0.007(3)
C6 0.044(4) 0.037(4) 0.049(5) 0.015(3) 0.011(3) 0.011(3)
C7 0.032(3) 0.041(4) 0.046(4) 0.014(3) 0.010(3) 0.010(3)
C8 0.061(5) 0.049(5) 0.054(5) 0.022(4) 0.018(4) 0.021(4)
C9 0.061(6) 0.045(5) 0.066(7) 0.003(5) 0.016(5) 0.006(4)
C10 0.064(7) 0.066(7) 0.061(7) -0.005(6) 0.023(5) 0.012(5)
C11 0.069(7) 0.068(7) 0.040(5) 0.013(5) 0.014(4) 0.011(5)
C12 0.054(5) 0.055(5) 0.052(5) 0.026(4) 0.016(4) 0.018(4)
N1 0.043(4) 0.038(3) 0.049(4) 0.016(3) 0.010(3) 0.007(3)
N2 0.041(3) 0.037(3) 0.042(4) 0.013(3) 0.011(3) 0.010(3)
Hg1 0.0605(3) 0.0480(2) 0.0557(3) 0.02635(18) 0.01520(17) 0.01461(17)
Cl1 0.0590(12) 0.0432(11) 0.0576(13) 0.0167(10) 0.0228(10) 0.0089(9)
Cl2 0.0643(14) 0.0609(15) 0.0640(15) 0.0307(13) 0.0068(12) 0.0153(12)

loop_
_atom_type_symbol
_atom_type_description
_atom_type_scat_dispersion_real
_atom_type_scat_dispersion_imag
_atom_type_scat_source
C C 0.0033 0.0016 'International Tables Vol C Tables 4.2.6.8 and 6.1.1.4'
H H 0.0000 0.0000 'International Tables Vol C Tables 4.2.6.8 and 6.1.1.4'
N N 0.0061 0.0033 'International Tables Vol C Tables 4.2.6.8 and 6.1.1.4'
O O 0.0106 0.0060 'International Tables Vol C Tables 4.2.6.8 and 6.1.1.4'
Hg Hg -2.3894 9.2266 'International Tables Vol C Tables 4.2.6.8 and 6.1.1.4'
Cl Cl 0.1484 0.1585 'International Tables Vol C Tables 4.2.6.8 and 6.1.1.4'

loop_
_geom_angle_atom_site_label_1
_geom_angle_atom_site_label_2
_geom_angle_atom_site_label_3
_geom_angle
_geom_angle_site_symmetry_1
_geom_angle_site_symmetry_3
_geom_angle_publ_flag
N1 C1 C2 122.2(10) . . ?
N1 C1 H1 118.9 . . ?
C2 C1 H1 118.9 . . ?
C3 C2 C1 117.5(10) . . ?
C3 C2 H2 121.2 . . ?
C1 C2 H2 121.2 . . ?
C4 C3 C2 120.6(11) . . ?
C4 C3 H3 119.7 . . ?
C2 C3 H3 119.7 . . ?
C3 C4 C5 118.7(11) . . ?
C3 C4 H4 120.7 . . ?
C5 C4 H4 120.7 . . ?
N1 C5 C4 121.9(8) . . ?
N1 C5 C6 119.5(8) . . ?
C4 C5 C6 118.6(8) . . ?
N2 C6 C5 120.4(8) . . ?
N2 C6 H6 119.8 . . ?
C5 C6 H6 119.8 . . ?
C12 C7 C8 118.5(9) . . ?
C12 C7 N2 117.3(8) . . ?
C8 C7 N2 124.0(8) . . ?
C9 C8 C7 119.5(10) . . ?
C9 C8 H8 120.2 . . ?
C7 C8 H8 120.2 . . ?
C10 C9 C8 121.2(12) . . ?
C10 C9 H9 119.4 . . ?
C8 C9 H9 119.4 . . ?
C11 C10 C9 120.9(11) . . ?
C11 C10 H10 119.6 . . ?
C9 C10 H10 119.6 . . ?
C10 C11 C12 119.2(11) . . ?
C10 C11 H11 120.4 . . ?
C12 C11 H11 120.4 . . ?
C7 C12 C11 120.6(10) . . ?
C7 C12 H12 119.7 . . ?
C11 C12 H12 119.7 . . ?
C5 N1 C1 119.0(8) . . ?
C5 N1 Hg1 116.7(6) . . ?
C1 N1 Hg1 124.3(7) . . ?
C6 N2 C7 121.5(8) . . ?
C6 N2 Hg1 112.6(6) . . ?
C7 N2 Hg1 125.8(6) . . ?
N1 Hg1 Cl2 118.0(2) . . ?
N1 Hg1 N2 70.3(3) . . ?
Cl2 Hg1 N2 109.3(2) . . ?
N1 Hg1 Cl1 126.6(2) . . ?
Cl2 Hg1 Cl1 115.35(10) . . ?
N2 Hg1 Cl1 91.69(18) . . ?
N1 Hg1 Cl1 84.9(2) . 2_566 ?
Cl2 Hg1 Cl1 104.66(10) . 2_566 ?
N2 Hg1 Cl1 144.45(19) . 2_566 ?
Cl1 Hg1 Cl1 82.91(8) . 2_566 ?
Hg1 Cl1 Hg1 97.09(8) . 2_566 ?

loop_
_geom_bond_atom_site_label_1
_geom_bond_atom_site_label_2
_geom_bond_distance
_geom_bond_site_symmetry_2
_geom_bond_publ_flag
C1 N1 1.337(13) . ?
C1 C2 1.387(16) . ?
C1 H1 0.9300 . ?
C2 C3 1.37(2) . ?
C2 H2 0.9300 . ?
C3 C4 1.362(19) . ?
C3 H3 0.9300 . ?
C4 C5 1.377(13) . ?
C4 H4 0.9300 . ?
C5 N1 1.333(11) . ?
C5 C6 1.478(12) . ?
C6 N2 1.270(12) . ?
C6 H6 0.9300 . ?
C7 C12 1.384(13) . ?
C7 C8 1.395(13) . ?
C7 N2 1.417(11) . ?
C8 C9 1.359(16) . ?
C8 H8 0.9300 . ?
C9 C10 1.36(2) . ?
C9 H9 0.9300 . ?
C10 C11 1.35(2) . ?
C10 H10 0.9300 . ?
C11 C12 1.385(16) . ?
C11 H11 0.9300 . ?
C12 H12 0.9300 . ?
N1 Hg1 2.322(8) . ?
N2 Hg1 2.497(7) . ?
Hg1 Cl2 2.396(3) . ?
Hg1 Cl1 2.526(3) . ?
Hg1 Cl1 2.896(3) 2_566 ?
Cl1 Hg1 2.896(3) 2_566 ?

loop_
_geom_torsion_atom_site_label_1
_geom_torsion_atom_site_label_2
_geom_torsion_atom_site_label_3
_geom_torsion_atom_site_label_4
_geom_torsion
_geom_torsion_site_symmetry_1
_geom_torsion_site_symmetry_2
_geom_torsion_site_symmetry_3
_geom_torsion_site_symmetry_4
_geom_torsion_publ_flag
N1 C1 C2 C3 2.8(17) . . . . ?
C1 C2 C3 C4 -2.3(19) . . . . ?
C2 C3 C4 C5 1.7(18) . . . . ?
C3 C4 C5 N1 -1.5(15) . . . . ?
C3 C4 C5 C6 176.0(10) . . . . ?
N1 C5 C6 N2 -1.8(13) . . . . ?
C4 C5 C6 N2 -179.5(9) . . . . ?
C12 C7 C8 C9 -3.2(15) . . . . ?
N2 C7 C8 C9 -179.5(10) . . . . ?
C7 C8 C9 C10 3.0(18) . . . . ?
C8 C9 C10 C11 -1(2) . . . . ?
C9 C10 C11 C12 -1(2) . . . . ?
C8 C7 C12 C11 1.6(15) . . . . ?
N2 C7 C12 C11 178.1(10) . . . . ?
C10 C11 C12 C7 0.3(18) . . . . ?
C4 C5 N1 C1 2.0(14) . . . . ?
C6 C5 N1 C1 -175.6(8) . . . . ?
C4 C5 N1 Hg1 -176.1(7) . . . . ?
C6 C5 N1 Hg1 6.4(10) . . . . ?
C2 C1 N1 C5 -2.7(15) . . . . ?
C2 C1 N1 Hg1 175.2(8) . . . . ?
C5 C6 N2 C7 177.4(8) . . . . ?
C5 C6 N2 Hg1 -3.3(11) . . . . ?
C12 C7 N2 C6 -166.9(9) . . . . ?
C8 C7 N2 C6 9.4(14) . . . . ?
C12 C7 N2 Hg1 13.9(11) . . . . ?
C8 C7 N2 Hg1 -169.8(7) . . . . ?
C5 N1 Hg1 Cl2 -107.6(6) . . . . ?
C1 N1 Hg1 Cl2 74.4(8) . . . . ?
C5 N1 Hg1 N2 -5.6(6) . . . . ?
C1 N1 Hg1 N2 176.4(8) . . . . ?
C5 N1 Hg1 Cl1 71.3(7) . . . . ?
C1 N1 Hg1 Cl1 -106.7(8) . . . . ?
C5 N1 Hg1 Cl1 148.5(6) . . . 2_566 ?
C1 N1 Hg1 Cl1 -29.5(8) . . . 2_566 ?
C6 N2 Hg1 N1 4.6(6) . . . . ?
C7 N2 Hg1 N1 -176.1(7) . . . . ?
C6 N2 Hg1 Cl2 118.4(6) . . . . ?
C7 N2 Hg1 Cl2 -62.3(7) . . . . ?
C6 N2 Hg1 Cl1 -124.0(6) . . . . ?
C7 N2 Hg1 Cl1 55.3(6) . . . . ?
C6 N2 Hg1 Cl1 -43.8(8) . . . 2_566 ?
C7 N2 Hg1 Cl1 135.5(6) . . . 2_566 ?
N1 Hg1 Cl1 Hg1 78.2(3) . . . 2_566 ?
Cl2 Hg1 Cl1 Hg1 -102.90(11) . . . 2_566 ?
N2 Hg1 Cl1 Hg1 144.74(19) . . . 2_566 ?
Cl1 Hg1 Cl1 Hg1 0.0 2_566 . . 2_566 ?
